data_1553278
loop_
_publ_author_name
'Tokarenko, Anna'
'Li\<skov\'a, Barbora'
'Smole\'n, Sabina'
'T\'aborsk\'a, Nat\'alie'
'Tich\'y, Michal'
'Gursk\'a, So\<na'
'Perl\'ikov\'a, Pavla'
'Frydrych, Ivo'
'Tlou\<st'ov\'a, Eva'
'Znojek, Pawel'
'Mertl\'ikov\'a-Kaiserov\'a, Helena'
'Po\<stov\'a Slav\<et\'insk\'a, Lenka'
'Pohl, Radek'
'Klepet\'a\<rov\'a, Blanka'
'Khalid, Noor-Ul-Ain'
'Wenren, Yiqian'
'Laposa, Rebecca R.'
'D\<zub\'ak, Petr'
'Hajd\'uch, Mari\'an'
'Hocek, Michal'

_publ_section_title
;
 Synthesis and Cytotoxic and Antiviral Profiling of Pyrrolo- and
 Furo-Fused 7-Deazapurine Ribonucleosides.
;
_journal_issue 20
_journal_name_full 'Journal of medicinal chemistry'
_journal_page_first 9347
_journal_page_last 9359
_journal_paper_doi 10.1021/acs.jmedchem.8b01258
_journal_volume 61
_journal_year 2018
_chemical_absolute_configuration ad
_chemical_formula_moiety 'C9 H7 Cl1 N6'
_chemical_formula_sum 'C9 H7 Cl N6'
_chemical_formula_weight 234.65
_chemical_name_systematic 7-chloro-8-(1-methyl-1H-pyrrol-3-yl)tetrazolo[1,5-c]pyrimidine
_space_group_IT_number 19
_space_group_name_Hall 'P 2ac 2ab'
_space_group_name_H-M_alt 'P 21 21 21'
_symmetry_cell_setting orthorhombic
_symmetry_Int_Tables_number 19
_symmetry_space_group_name_H-M 'P 21 21 21'
_atom_sites_solution_hydrogens difmap
_atom_sites_solution_primary direct
_cell_angle_alpha 90
_cell_angle_beta 90
_cell_angle_gamma 90
_cell_formula_units_Z 4
_cell_length_a 5.436(4)
_cell_length_b 9.003(6)
_cell_length_c 21.664(12)
_cell_measurement_reflns_used 1771
_cell_measurement_temperature 180
_cell_measurement_theta_max 23.2609
_cell_measurement_theta_min 2.3374
_cell_volume 1060.2(12)
_computing_cell_refinement 'CrysAlis, (Oxford Diffraction, 2002)'
_computing_data_collection 'Xcalibur, (Oxford Diffraction, 2002)'
_computing_data_reduction 'CrysAlis, (Oxford Diffraction, 2002)'
_computing_molecular_graphics 'CAMERON (Watkin et al., 1996)'
_computing_publication_material 'CRYSTALS (Betteridge et al., 2003)'
_computing_structure_refinement 'CRYSTALS (Betteridge et al., 2003)'
_computing_structure_solution 'SIR92 (Altomare et al., 1994)'
_diffrn_ambient_temperature 180
_diffrn_measured_fraction_theta_full 0.998
_diffrn_measured_fraction_theta_max 0.998
_diffrn_measurement_device Area
_diffrn_measurement_device_type 'Oxford Diffraction XCALIBUR'
_diffrn_measurement_method '\f & \w scans'
_diffrn_radiation_monochromator graphite
_diffrn_radiation_probe x-ray
_diffrn_radiation_type 'Mo K\a'
_diffrn_radiation_wavelength 0.71073
_diffrn_reflns_av_R_equivalents 0.061
_diffrn_reflns_limit_h_max 6
_diffrn_reflns_limit_h_min -6
_diffrn_reflns_limit_k_max 10
_diffrn_reflns_limit_k_min -10
_diffrn_reflns_limit_l_max 25
_diffrn_reflns_limit_l_min -25
_diffrn_reflns_number 31055
_diffrn_reflns_theta_full 25.025
_diffrn_reflns_theta_max 25.025
_diffrn_reflns_theta_min 2.450
_diffrn_standards_number 0
_exptl_absorpt_coefficient_mu 0.341
_exptl_absorpt_correction_T_max 0.97
_exptl_absorpt_correction_T_min 0.82
_exptl_absorpt_correction_type multi-scan
_exptl_absorpt_process_details 'CrysAlis, (Oxford Diffraction, 2002)'
_exptl_crystal_colour 'light yellow'
_exptl_crystal_density_diffrn 1.470
_exptl_crystal_density_method 'not measured'
_exptl_crystal_description stick
_exptl_crystal_F_000 480
_exptl_crystal_size_max 0.89
_exptl_crystal_size_mid 0.12
_exptl_crystal_size_min 0.09
_refine_diff_density_max 0.14
_refine_diff_density_min -0.17
_refine_ls_abs_structure_details 'Flack (1983), 750 Friedel-pairs'
_refine_ls_abs_structure_Flack 0.05(7)
_refine_ls_extinction_coef 199(15)
_refine_ls_extinction_method 'Larson (1970), Equation 22'
_refine_ls_goodness_of_fit_ref 1.1252
_refine_ls_hydrogen_treatment constr
_refine_ls_matrix_type full
_refine_ls_number_parameters 147
_refine_ls_number_reflns 1565
_refine_ls_number_restraints 0
_refine_ls_R_factor_all 0.0432
_refine_ls_R_factor_gt 0.0296
_refine_ls_shift/su_max 0.0004076
_refine_ls_shift/su_mean 0.0000242
_refine_ls_structure_factor_coef F
_refine_ls_weighting_details
;
 Method, part 1, Chebychev polynomial, (Watkin, 1994, Prince, 1982) 
 [weight] = 1.0/[A~0~*T~0~(x)+A~1~*T~1~(x) ... +A~n-1~]*T~n-1~(x)] 
 where A~i~ are the Chebychev coefficients listed below and x= Fcalc/Fmax 
 Method = Robust Weighting (Prince, 1982) 
 W = [weight] * [1-(deltaF/6*sigmaF)^2^]^2^ 
 A~i~ are: 
 0.199 0.120 0.974E-01 
;
_refine_ls_weighting_scheme calc
_refine_ls_wR_factor_all 0.0411
_refine_ls_wR_factor_gt 0.0299
_refine_ls_wR_factor_ref 0.0299
_reflns_limit_h_max 6
_reflns_limit_h_min -6
_reflns_limit_k_max 10
_reflns_limit_k_min 0
_reflns_limit_l_max 25
_reflns_limit_l_min 0
_reflns_number_gt 1565
_reflns_number_total 1880
_reflns_threshold_expression I>2.0\s(I)
_oxford_diffrn_Wilson_B_factor 3.76
_oxford_diffrn_Wilson_scale 11.15
_oxford_refine_ls_r_factor_ref 0.0296
_oxford_refine_ls_scale 0.3052(6)
_oxford_reflns_number_all 1880
_oxford_reflns_threshold_expression_ref I>2.0\s(I)
_cod_data_source_file jm8b01258_si_003.cif
_cod_data_source_block 1
_cod_original_formula_sum 'C9 H7 Cl1 N6'
_cod_database_code 1553278

loop_
_symmetry_equiv_pos_as_xyz
x,y,z
x+1/2,-y+1/2,-z
-x,y+1/2,-z+1/2
-x+1/2,-y,z+1/2

loop_
_atom_site_label
_atom_site_type_symbol
_atom_site_fract_x
_atom_site_fract_y
_atom_site_fract_z
_atom_site_U_iso_or_equiv
_atom_site_occupancy
_atom_site_adp_type
_atom_site_refinement_flags_posn
C15 C 1.1879(6) 0.0572(3) 0.39473(14) 0.0693 1.0000 Uani .
Cl16 Cl 0.70823(12) 0.73024(7) 0.44757(3) 0.0632 1.0000 Uani .
N1 N 0.4777(3) 0.3153(2) 0.28487(9) 0.0487 1.0000 Uani .
N2 N 0.2863(4) 0.3295(3) 0.24367(9) 0.0602 1.0000 Uani .
N3 N 0.1678(4) 0.4543(2) 0.24968(9) 0.0557 1.0000 Uani .
N4 N 0.2848(3) 0.52683(19) 0.29743(8) 0.0415 1.0000 Uani .
C5 C 0.2241(4) 0.6626(2) 0.32272(11) 0.0485 1.0000 Uani .
N6 N 0.3554(3) 0.71596(19) 0.36755(9) 0.0452 1.0000 Uani .
C7 C 0.5515(4) 0.6356(2) 0.38894(10) 0.0384 1.0000 Uani .
C8 C 0.6267(3) 0.4960(2) 0.36905(9) 0.0315 1.0000 Uani .
C9 C 0.4746(4) 0.4410(2) 0.31848(9) 0.0349 1.0000 Uani .
C10 C 0.8271(4) 0.4031(2) 0.39347(8) 0.0310 1.0000 Uani .
C11 C 0.8787(4) 0.2587(2) 0.37294(10) 0.0440 1.0000 Uani .
N12 N 1.0756(3) 0.20567(19) 0.40478(9) 0.0445 1.0000 Uani .
C13 C 1.1549(4) 0.3115(2) 0.44601(10) 0.0433 1.0000 Uani .
C14 C 1.0083(4) 0.4338(2) 0.44041(10) 0.0394 1.0000 Uani .
H51 H 0.0845 0.7157 0.3056 0.0569 1.0000 Uiso R
H111 H 0.7951 0.2031 0.3411 0.0526 1.0000 Uiso R
H131 H 1.2910 0.2988 0.4742 0.0501 1.0000 Uiso R
H141 H 1.0268 0.5247 0.4634 0.0451 1.0000 Uiso R
H153 H 1.3599 0.0681 0.4046 0.0998 1.0000 Uiso R
H152 H 1.1694 0.0320 0.3521 0.0993 1.0000 Uiso R
H151 H 1.1084 -0.0175 0.4213 0.0994 1.0000 Uiso R

loop_
_atom_site_aniso_label
_atom_site_aniso_U_11
_atom_site_aniso_U_22
_atom_site_aniso_U_33
_atom_site_aniso_U_23
_atom_site_aniso_U_13
_atom_site_aniso_U_12
C15 0.0722(17) 0.0459(14) 0.0899(19) 0.0024(13) -0.0060(17) 0.0257(13)
Cl16 0.0610(4) 0.0534(3) 0.0751(4) -0.0327(3) -0.0111(3) 0.0095(3)
N1 0.0468(11) 0.0508(11) 0.0484(11) -0.0133(9) -0.0095(10) 0.0009(9)
N2 0.0529(12) 0.0747(14) 0.0530(12) -0.0147(10) -0.0106(11) -0.0064(12)
N3 0.0471(12) 0.0748(15) 0.0453(11) -0.0022(10) -0.0114(10) -0.0005(11)
N4 0.0375(9) 0.0479(10) 0.0391(9) 0.0053(8) -0.0036(9) 0.0005(9)
C5 0.0414(13) 0.0474(12) 0.0569(14) 0.0124(11) 0.0015(12) 0.0110(11)
N6 0.0401(10) 0.0368(9) 0.0586(11) 0.0040(9) 0.0047(9) 0.0093(8)
C7 0.0394(11) 0.0357(12) 0.0401(12) -0.0020(9) 0.0055(10) -0.0011(9)
C8 0.0314(10) 0.0322(10) 0.0308(10) 0.0005(8) 0.0057(8) -0.0023(8)
C9 0.0347(11) 0.0376(10) 0.0324(10) 0.0025(8) 0.0019(9) 0.0010(9)
C10 0.0309(10) 0.0316(10) 0.0306(10) -0.0007(7) 0.0039(9) 0.0000(8)
C11 0.0449(12) 0.0398(12) 0.0473(12) -0.0015(10) -0.0063(10) 0.0065(10)
N12 0.0440(10) 0.0368(10) 0.0528(11) 0.0028(8) -0.0012(9) 0.0107(8)
C13 0.0387(11) 0.0487(12) 0.0424(11) 0.0063(10) -0.0055(11) 0.0004(9)
C14 0.0391(11) 0.0394(11) 0.0396(11) -0.0006(9) -0.0003(11) -0.0032(9)

loop_
_atom_type_symbol
_atom_type_scat_dispersion_real
_atom_type_scat_dispersion_imag
_atom_type_scat_Cromer_Mann_a1
_atom_type_scat_Cromer_Mann_b1
_atom_type_scat_Cromer_Mann_a2
_atom_type_scat_Cromer_Mann_b2
_atom_type_scat_Cromer_Mann_a3
_atom_type_scat_Cromer_Mann_b3
_atom_type_scat_Cromer_Mann_a4
_atom_type_scat_Cromer_Mann_b4
_atom_type_scat_Cromer_Mann_c
_atom_type_scat_source
C 0.0033 0.0016 2.3100 20.8439 1.0200 10.2075 1.5886 0.5687 0.8650 51.6512 0.2156 'International Tables Vol C 4.2.6.8 and 6.1.1.4'
H 0.0000 0.0000 0.4930 10.5109 0.3229 26.1257 0.1402 3.1424 0.0408 57.7998 0.0030 'International Tables Vol C 4.2.6.8 and 6.1.1.4'
N 0.0061 0.0033 12.2126 0.0057 3.1322 9.8933 2.0125 28.9975 1.1663 0.5826 -11.5290 'International Tables Vol C 4.2.6.8 and 6.1.1.4'
Cl 0.1484 0.1585 11.4604 0.0104 7.1964 1.1662 6.2556 18.5194 1.6455 47.7784 -9.5574 'International Tables Vol C 4.2.6.8 and 6.1.1.4'

loop_
_geom_angle_atom_site_label_1
_geom_angle_atom_site_label_2
_geom_angle_atom_site_label_3
_geom_angle
_geom_angle_publ_flag
N12 C15 H153 105.9 no
N12 C15 H152 108.2 no
H153 C15 H152 109.8 no
N12 C15 H151 110.4 no
H153 C15 H151 111.5 no
H152 C15 H151 110.8 no
N2 N1 C9 105.26(18) yes
N1 N2 N3 112.90(18) yes
N2 N3 N4 104.83(18) yes
N3 N4 C5 127.42(19) yes
N3 N4 C9 109.28(18) yes
C5 N4 C9 123.28(18) yes
N4 C5 N6 119.6(2) yes
N4 C5 H51 118.2 no
N6 C5 H51 122.2 no
C5 N6 C7 119.05(19) yes
Cl16 C7 N6 111.53(15) yes
Cl16 C7 C8 121.46(17) yes
N6 C7 C8 127.01(19) yes
C7 C8 C9 111.91(18) yes
C7 C8 C10 128.31(18) yes
C9 C8 C10 119.76(17) yes
C8 C9 N4 119.07(18) yes
C8 C9 N1 133.20(19) yes
N4 C9 N1 107.73(18) yes
C8 C10 C11 124.11(18) yes
C8 C10 C14 130.53(18) yes
C11 C10 C14 105.36(17) yes
C10 C11 N12 108.79(19) yes
C10 C11 H111 127.8 no
N12 C11 H111 123.4 no
C15 N12 C11 124.4(2) yes
C15 N12 C13 126.12(19) yes
C11 N12 C13 109.45(18) yes
N12 C13 C14 108.55(19) yes
N12 C13 H131 124.7 no
C14 C13 H131 126.8 no
C10 C14 C13 107.85(18) yes
C10 C14 H141 126.8 no
C13 C14 H141 125.4 no

loop_
_geom_bond_atom_site_label_1
_geom_bond_atom_site_label_2
_geom_bond_distance
_geom_bond_publ_flag
C15 N12 1.485(3) yes
C15 H153 0.964 no
C15 H152 0.956 no
C15 H151 0.985 no
Cl16 C7 1.751(2) yes
N1 N2 1.377(3) yes
N1 C9 1.346(3) yes
N2 N3 1.302(3) yes
N3 N4 1.379(3) yes
N4 C5 1.379(3) yes
N4 C9 1.368(3) yes
C5 N6 1.297(3) yes
C5 H51 0.970 no
N6 C7 1.369(3) yes
C7 C8 1.390(3) yes
C8 C9 1.459(3) yes
C8 C10 1.472(3) yes
C10 C11 1.402(3) yes
C10 C14 1.442(3) yes
C11 N12 1.360(3) yes
C11 H111 0.967 no
N12 C13 1.375(3) yes
C13 C14 1.365(3) yes
C13 H131 0.966 no
C14 H141 0.963 no

loop_
_geom_hbond_atom_site_label_D
_geom_hbond_atom_site_label_H
_geom_hbond_atom_site_label_A
_geom_hbond_site_symmetry_A
_geom_hbond_angle_DHA
_geom_hbond_distance_DH
_geom_hbond_distance_HA
_geom_hbond_distance_DA
_geom_hbond_publ_flag
C5 H51 N2 3_555 174.38(8) 0.970 2.500 3.467(3) yes
